data_7103609
loop_
_publ_author_name
'Setaka, Wataru'
'Hirai, Katsuyuki'
'Tomioka, Hideo'
'Sakamoto, Kenkichi'
'Kira, Mitsuo'

_publ_section_title
;
 Formation of a stannylstannylene via intramolecular carbene addition
 of a transient stannaacetylene (RSn[triple bond, length as
 m-dash]CR').
;
_journal_issue 48
_journal_name_full 'Chemical communications (Cambridge, England)'
_journal_page_first 6558
_journal_page_last 6560
_journal_paper_doi 10.1039/b814801e
_journal_year 2008
_chemical_formula_moiety 'C80 H116 Si2 Sn2, 3(C6 H6)'
_chemical_formula_sum 'C98 H134 Si2 Sn2'
_chemical_formula_weight 1605.61
_chemical_name_common stannylstannylene
_chemical_name_systematic
;
?
;
_space_group_IT_number 14
_symmetry_cell_setting monoclinic
_symmetry_space_group_name_Hall '-P 2ybc'
_symmetry_space_group_name_H-M 'P 1 21/c 1'
_atom_sites_solution_hydrogens geom
_atom_sites_solution_primary direct
_atom_sites_solution_secondary difmap
_audit_creation_method SHELXL-97
_cell_angle_alpha 90.00
_cell_angle_beta 95.001(4)
_cell_angle_gamma 90.00
_cell_formula_units_Z 4
_cell_length_a 12.628(2)
_cell_length_b 41.255(7)
_cell_length_c 17.126(3)
_cell_measurement_temperature 220(2)
_cell_volume 8888(3)
_computing_structure_refinement 'SHELXL-97 (Sheldrick, 1997)'
_diffrn_ambient_temperature 220(2)
_diffrn_measured_fraction_theta_full 1.000
_diffrn_measured_fraction_theta_max 1.000
_diffrn_radiation_monochromator graphite
_diffrn_radiation_source 'fine-focus sealed tube'
_diffrn_radiation_type MoK\a
_diffrn_radiation_wavelength 0.71073
_diffrn_reflns_av_R_equivalents 0.1810
_diffrn_reflns_av_sigmaI/netI 0.2344
_diffrn_reflns_limit_h_max 10
_diffrn_reflns_limit_h_min -15
_diffrn_reflns_limit_k_max 49
_diffrn_reflns_limit_k_min -49
_diffrn_reflns_limit_l_max 20
_diffrn_reflns_limit_l_min -18
_diffrn_reflns_number 46883
_diffrn_reflns_theta_full 25.00
_diffrn_reflns_theta_max 25.05
_diffrn_reflns_theta_min 1.29
_exptl_absorpt_coefficient_mu 0.632
_exptl_absorpt_correction_T_max 0.8840
_exptl_absorpt_correction_T_min 0.7860
_exptl_absorpt_correction_type multi-scan
_exptl_absorpt_process_details SADABS
_exptl_crystal_density_diffrn 1.200
_exptl_crystal_density_method 'not measured'
_exptl_crystal_F_000 3400
_exptl_crystal_size_max 0.40
_exptl_crystal_size_mid 0.30
_exptl_crystal_size_min 0.20
_refine_diff_density_max 1.729
_refine_diff_density_min -0.586
_refine_diff_density_rms 0.112
_refine_ls_extinction_method none
_refine_ls_goodness_of_fit_ref 1.022
_refine_ls_hydrogen_treatment constr
_refine_ls_matrix_type full
_refine_ls_number_parameters 883
_refine_ls_number_reflns 15721
_refine_ls_number_restraints 1
_refine_ls_restrained_S_all 1.023
_refine_ls_R_factor_all 0.2410
_refine_ls_R_factor_gt 0.1150
_refine_ls_shift/su_max 0.000
_refine_ls_shift/su_mean 0.000
_refine_ls_structure_factor_coef Fsqd
_refine_ls_weighting_details 'calc w=1/[\s^2^(Fo^2^)+(0.0932P)^2^+24.7492P] where P=(Fo^2^+2Fc^2^)/3'
_refine_ls_weighting_scheme calc
_refine_ls_wR_factor_gt 0.2204
_refine_ls_wR_factor_ref 0.2678
_reflns_number_gt 6792
_reflns_number_total 15721
_reflns_threshold_expression >2sigma(I)
_cod_data_source_file b814801e.txt
_cod_data_source_block dimer
_cod_original_sg_symbol_H-M P21/c
_cod_database_code 7103609

loop_
_symmetry_equiv_pos_as_xyz
'x, y, z'
'-x, y+1/2, -z+1/2'
'-x, -y, -z'
'x, -y-1/2, z-1/2'

loop_
_atom_site_label
_atom_site_type_symbol
_atom_site_fract_x
_atom_site_fract_y
_atom_site_fract_z
_atom_site_U_iso_or_equiv
_atom_site_adp_type
_atom_site_occupancy
_atom_site_symmetry_multiplicity
_atom_site_calc_flag
_atom_site_refinement_flags
_atom_site_disorder_assembly
_atom_site_disorder_group
Sn1 Sn 0.59621(8) 0.14065(2) 0.35611(5) 0.0487(3) Uani 1 1 d . . .
Sn2 Sn 0.61778(7) 0.13047(2) 0.52449(5) 0.0441(3) Uani 1 1 d . D .
Si1 Si 0.3049(3) 0.14178(10) 0.2944(2) 0.0616(11) Uani 1 1 d . . .
Si2 Si 0.9489(3) 0.07522(10) 0.6606(2) 0.0582(11) Uani 1 1 d . . .
C1 C 0.5373(10) 0.0914(3) 0.3279(6) 0.043(3) Uani 1 1 d . . .
C2 C 0.5859(10) 0.0737(4) 0.2738(7) 0.049(3) Uani 1 1 d . . .
C3 C 0.5489(12) 0.0426(4) 0.2566(8) 0.062(4) Uani 1 1 d . . .
H3A H 0.5825 0.0298 0.2207 0.074 Uiso 1 1 calc R . .
C4 C 0.4640(11) 0.0304(3) 0.2917(8) 0.056(4) Uani 1 1 d . . .
H4A H 0.4396 0.0093 0.2795 0.067 Uiso 1 1 calc R D .
C5 C 0.4151(11) 0.0484(3) 0.3435(8) 0.053(4) Uani 1 1 d . . .
H5A H 0.3567 0.0396 0.3666 0.064 Uiso 1 1 calc R . .
C6 C 0.4477(10) 0.0790(3) 0.3634(7) 0.038(3) Uani 1 1 d . . .
C7 C 0.6759(11) 0.0863(3) 0.2331(7) 0.047(3) Uani 1 1 d . C .
C8 C 0.6575(11) 0.1054(3) 0.1664(8) 0.054(4) Uani 1 1 d . . .
C9 C 0.7389(14) 0.1136(3) 0.1225(9) 0.071(4) Uani 1 1 d . . .
H9A H 0.7240 0.1252 0.0755 0.085 Uiso 1 1 calc R . .
C10 C 0.8405(16) 0.1054(4) 0.1455(10) 0.079(5) Uani 1 1 d . . .
C11 C 0.8618(12) 0.0873(4) 0.2095(9) 0.078(5) Uani 1 1 d . C .
H11A H 0.9325 0.0816 0.2254 0.093 Uiso 1 1 calc R . .
C12 C 0.7799(12) 0.0768(4) 0.2526(8) 0.069(4) Uani 1 1 d . . .
C13 C 0.3971(9) 0.1023(3) 0.4160(7) 0.041(3) Uani 1 1 d . D .
C14 C 0.3388(10) 0.0953(3) 0.4795(8) 0.047(3) Uani 1 1 d . . .
C15 C 0.3144(10) 0.1194(3) 0.5356(8) 0.052(3) Uani 1 1 d . D .
H15A H 0.2501 0.1160 0.5582 0.062 Uiso 1 1 calc R . .
C16 C 0.3680(9) 0.1460(3) 0.5613(7) 0.047(3) Uani 1 1 d . . .
C17 C 0.4613(10) 0.1577(3) 0.5219(7) 0.047(3) Uani 1 1 d . D .
H17A H 0.4780 0.1797 0.5423 0.056 Uiso 1 1 calc R . .
C18 C 0.4213(9) 0.1615(3) 0.4367(8) 0.049(3) Uani 1 1 d . . .
C19 C 0.5465(13) 0.1158(3) 0.1361(8) 0.068(4) Uani 1 1 d . . .
H19A H 0.5039 0.1175 0.1818 0.081 Uiso 1 1 calc R . .
C20 C 0.5413(13) 0.1485(4) 0.0948(10) 0.092(5) Uani 1 1 d . . .
H20A H 0.5714 0.1651 0.1304 0.138 Uiso 1 1 calc R D .
H20B H 0.4678 0.1538 0.0787 0.138 Uiso 1 1 calc R . .
H20C H 0.5814 0.1476 0.0491 0.138 Uiso 1 1 calc R . .
C21 C 0.4968(14) 0.0895(4) 0.0829(9) 0.094(6) Uani 1 1 d . . .
H21A H 0.4987 0.0691 0.1109 0.141 Uiso 1 1 calc R D .
H21B H 0.5361 0.0875 0.0370 0.141 Uiso 1 1 calc R . .
H21C H 0.4235 0.0952 0.0668 0.141 Uiso 1 1 calc R . .
C22 C 0.9287(17) 0.1138(5) 0.0932(14) 0.115(7) Uani 1 1 d D B .
H22 H 0.8871 0.1224 0.0461 0.138 Uiso 1 1 calc R A 1
C23 C 0.983(2) 0.1425(7) 0.1231(13) 0.192(14) Uani 1 1 d . B 1
H23A H 0.9319 0.1595 0.1300 0.288 Uiso 1 1 calc R B 1
H23B H 1.0325 0.1497 0.0862 0.288 Uiso 1 1 calc R B 1
H23C H 1.0223 0.1377 0.1730 0.288 Uiso 1 1 calc R B 1
C24 C 0.991(3) 0.0897(7) 0.060(2) 0.30(2) Uani 1 1 d D B 1
H24A H 0.9453 0.0722 0.0394 0.443 Uiso 1 1 calc R B 1
H24B H 1.0434 0.0813 0.0993 0.443 Uiso 1 1 calc R B 1
H24C H 1.0268 0.0991 0.0172 0.443 Uiso 1 1 calc R B 1
C25 C 0.8061(13) 0.0552(5) 0.3225(10) 0.098(6) Uani 1 1 d . C 1
H25A H 0.7427 0.0541 0.3525 0.118 Uiso 1 1 calc R C 1
C26 C 0.8984(16) 0.0690(7) 0.3768(11) 0.175(12) Uani 1 1 d . C 1
H26A H 0.9121 0.0549 0.4218 0.262 Uiso 1 1 calc R C 1
H26B H 0.8797 0.0904 0.3943 0.262 Uiso 1 1 calc R C 1
H26C H 0.9616 0.0704 0.3486 0.262 Uiso 1 1 calc R C 1
C27 C 0.8312(17) 0.0216(6) 0.2973(13) 0.149(10) Uani 1 1 d . C 1
H27A H 0.7717 0.0131 0.2637 0.223 Uiso 1 1 calc R C 1
H27B H 0.8438 0.0078 0.3431 0.223 Uiso 1 1 calc R C 1
H27C H 0.8942 0.0219 0.2687 0.223 Uiso 1 1 calc R C 1
C28 C 0.2917(11) 0.0621(3) 0.4902(8) 0.060(4) Uani 1 1 d . D 1
H28A H 0.3401 0.0456 0.4712 0.073 Uiso 1 1 calc R D 1
C29 C 0.2705(13) 0.0539(4) 0.5754(9) 0.083(5) Uani 1 1 d . D 1
H29A H 0.3367 0.0549 0.6086 0.125 Uiso 1 1 calc R D 1
H29B H 0.2410 0.0323 0.5773 0.125 Uiso 1 1 calc R D 1
H29C H 0.2206 0.0694 0.5938 0.125 Uiso 1 1 calc R D 1
C30 C 0.1848(11) 0.0602(4) 0.4410(9) 0.080(5) Uani 1 1 d . D 1
H30A H 0.1952 0.0645 0.3865 0.120 Uiso 1 1 calc R D 1
H30B H 0.1366 0.0762 0.4596 0.120 Uiso 1 1 calc R D 1
H30C H 0.1547 0.0388 0.4457 0.120 Uiso 1 1 calc R D 1
C31 C 0.3334(11) 0.1651(3) 0.6300(8) 0.058(4) Uani 1 1 d . D 1
H31A H 0.3270 0.1877 0.6113 0.069 Uiso 1 1 calc R D 1
C32 C 0.4206(13) 0.1656(4) 0.6950(8) 0.082(5) Uani 1 1 d . D 1
H32A H 0.3980 0.1781 0.7386 0.124 Uiso 1 1 calc R D 1
H32B H 0.4836 0.1754 0.6765 0.124 Uiso 1 1 calc R D 1
H32C H 0.4368 0.1436 0.7122 0.124 Uiso 1 1 calc R D 1
C33 C 0.2293(14) 0.1571(4) 0.6572(10) 0.100(6) Uani 1 1 d . D 1
H33A H 0.2157 0.1712 0.7006 0.150 Uiso 1 1 calc R D 1
H33B H 0.2291 0.1347 0.6742 0.150 Uiso 1 1 calc R D 1
H33C H 0.1744 0.1603 0.6146 0.150 Uiso 1 1 calc R D 1
C34 C 0.3957(11) 0.1972(3) 0.4102(8) 0.059(4) Uani 1 1 d . D 1
H34A H 0.3631 0.1963 0.3556 0.071 Uiso 1 1 calc R D 1
C35 C 0.4941(12) 0.2182(3) 0.4101(9) 0.079(5) Uani 1 1 d . D 1
H35A H 0.4738 0.2400 0.3933 0.119 Uiso 1 1 calc R D 1
H35B H 0.5417 0.2091 0.3743 0.119 Uiso 1 1 calc R D 1
H35C H 0.5299 0.2190 0.4625 0.119 Uiso 1 1 calc R D 1
C36 C 0.3148(13) 0.2131(3) 0.4592(10) 0.084(5) Uani 1 1 d . D 1
H36A H 0.3012 0.2351 0.4410 0.126 Uiso 1 1 calc R D 1
H36B H 0.3428 0.2136 0.5138 0.126 Uiso 1 1 calc R D 1
H36C H 0.2491 0.2008 0.4541 0.126 Uiso 1 1 calc R D 1
C37 C 0.3993(10) 0.1362(3) 0.3870(6) 0.042(3) Uani 1 1 d . D 1
C38 C 0.3480(13) 0.1720(4) 0.2247(8) 0.088(5) Uani 1 1 d . D 1
H38A H 0.2961 0.1732 0.1796 0.132 Uiso 1 1 calc R D 1
H38B H 0.4164 0.1658 0.2078 0.132 Uiso 1 1 calc R D 1
H38C H 0.3541 0.1931 0.2500 0.132 Uiso 1 1 calc R D 1
C39 C 0.1751(12) 0.1525(4) 0.3312(10) 0.094(6) Uani 1 1 d . D 1
H39A H 0.1223 0.1556 0.2871 0.141 Uiso 1 1 calc R D 1
H39B H 0.1827 0.1725 0.3612 0.141 Uiso 1 1 calc R D 1
H39C H 0.1527 0.1352 0.3643 0.141 Uiso 1 1 calc R D 1
C40 C 0.2802(11) 0.1033(3) 0.2380(8) 0.070(4) Uani 1 1 d . D 1
H40A H 0.2318 0.1075 0.1920 0.105 Uiso 1 1 calc R D 1
H40B H 0.2492 0.0874 0.2709 0.105 Uiso 1 1 calc R D 1
H40C H 0.3469 0.0951 0.2219 0.105 Uiso 1 1 calc R D 1
C41 C 0.7337(9) 0.1558(3) 0.6059(7) 0.049(3) Uani 1 1 d . D 1
C42 C 0.7790(10) 0.1870(3) 0.6045(7) 0.045(3) Uani 1 1 d . D 1
C43 C 0.8557(11) 0.1954(3) 0.6635(8) 0.054(4) Uani 1 1 d . D 1
H43A H 0.8874 0.2160 0.6614 0.064 Uiso 1 1 calc R D 1
C44 C 0.8868(11) 0.1762(3) 0.7225(8) 0.058(4) Uani 1 1 d . D 1
H44A H 0.9364 0.1834 0.7629 0.070 Uiso 1 1 calc R D 1
C45 C 0.8451(11) 0.1450(3) 0.7242(7) 0.052(4) Uani 1 1 d . D 1
H45A H 0.8664 0.1311 0.7660 0.062 Uiso 1 1 calc R D 1
C46 C 0.7719(9) 0.1345(3) 0.6639(6) 0.047(3) Uani 1 1 d . D 1
C47 C 0.7532(10) 0.2129(3) 0.5433(8) 0.047(3) Uani 1 1 d . D 1
C48 C 0.8006(11) 0.2123(3) 0.4725(8) 0.055(4) Uani 1 1 d . D 1
C49 C 0.7878(11) 0.2386(4) 0.4218(8) 0.059(4) Uani 1 1 d . D 1
H49A H 0.8172 0.2378 0.3732 0.070 Uiso 1 1 calc R D 1
C50 C 0.7344(12) 0.2650(3) 0.4409(9) 0.057(4) Uani 1 1 d . D 1
C51 C 0.6877(11) 0.2658(3) 0.5106(9) 0.060(4) Uani 1 1 d . D 1
H51A H 0.6487 0.2842 0.5229 0.072 Uiso 1 1 calc R D 1
C52 C 0.6966(11) 0.2402(3) 0.5632(8) 0.053(4) Uani 1 1 d . D 1
C53 C 0.7346(10) 0.0999(3) 0.6672(7) 0.039(3) Uani 1 1 d . D 1
C54 C 0.8144(11) 0.0755(3) 0.7006(7) 0.051(3) Uani 1 1 d . D 1
C55 C 0.7841(11) 0.0534(3) 0.7507(7) 0.052(4) Uani 1 1 d . D 1
C56 C 0.6755(11) 0.0527(3) 0.7758(7) 0.048(3) Uani 1 1 d . D 1
H56A H 0.6595 0.0369 0.8126 0.058 Uiso 1 1 calc R D 1
C57 C 0.5997(11) 0.0727(3) 0.7500(7) 0.050(3) Uani 1 1 d . D 1
C58 C 0.6208(10) 0.0979(3) 0.6894(7) 0.048(3) Uani 1 1 d . D 1
H58A H 0.5859 0.1191 0.6961 0.058 Uiso 1 1 calc R D 1
C59 C 0.8728(12) 0.1839(3) 0.4531(8) 0.064(4) Uani 1 1 d . D 1
H59A H 0.8480 0.1641 0.4788 0.076 Uiso 1 1 calc R D 1
C60 C 0.8748(12) 0.1771(4) 0.3666(8) 0.075(5) Uani 1 1 d . D 1
H60A H 0.8035 0.1720 0.3442 0.112 Uiso 1 1 calc R D 1
H60B H 0.9213 0.1588 0.3593 0.112 Uiso 1 1 calc R D 1
H60C H 0.9009 0.1960 0.3408 0.112 Uiso 1 1 calc R D 1
C61 C 0.9887(13) 0.1915(5) 0.4883(9) 0.102(6) Uani 1 1 d . D 1
H61A H 1.0354 0.1738 0.4762 0.153 Uiso 1 1 calc R D 1
H61B H 0.9897 0.1939 0.5447 0.153 Uiso 1 1 calc R D 1
H61C H 1.0129 0.2114 0.4658 0.153 Uiso 1 1 calc R D 1
C62 C 0.7280(13) 0.2947(3) 0.3867(9) 0.070(4) Uani 1 1 d . D 1
H62A H 0.7710 0.2897 0.3425 0.084 Uiso 1 1 calc R D 1
C63 C 0.6175(16) 0.3008(4) 0.3528(11) 0.119(7) Uani 1 1 d . D 1
H63A H 0.6169 0.3193 0.3178 0.178 Uiso 1 1 calc R D 1
H63B H 0.5726 0.3052 0.3946 0.178 Uiso 1 1 calc R D 1
H63C H 0.5910 0.2819 0.3237 0.178 Uiso 1 1 calc R D 1
C64 C 0.7729(16) 0.3239(4) 0.4248(9) 0.104(6) Uani 1 1 d . D 1
H64A H 0.7686 0.3417 0.3876 0.156 Uiso 1 1 calc R D 1
H64B H 0.8466 0.3201 0.4432 0.156 Uiso 1 1 calc R D 1
H64C H 0.7331 0.3294 0.4690 0.156 Uiso 1 1 calc R D 1
C65 C 0.6490(13) 0.2436(3) 0.6410(8) 0.064(4) Uani 1 1 d . D 1
H65A H 0.6571 0.2225 0.6681 0.077 Uiso 1 1 calc R D 1
C66 C 0.5316(13) 0.2515(3) 0.6321(9) 0.083(5) Uani 1 1 d . D 1
H66A H 0.5052 0.2530 0.6835 0.125 Uiso 1 1 calc R D 1
H66B H 0.4937 0.2346 0.6020 0.125 Uiso 1 1 calc R D 1
H66C H 0.5207 0.2721 0.6051 0.125 Uiso 1 1 calc R D 1
C67 C 0.7074(13) 0.2683(4) 0.6927(9) 0.082(5) Uani 1 1 d . D 1
H67A H 0.7823 0.2628 0.6992 0.123 Uiso 1 1 calc R D 1
H67B H 0.6789 0.2686 0.7434 0.123 Uiso 1 1 calc R D 1
H67C H 0.6988 0.2896 0.6687 0.123 Uiso 1 1 calc R D 1
C68 C 0.8597(11) 0.0285(3) 0.7887(8) 0.064(4) Uani 1 1 d . D 1
H68A H 0.9285 0.0315 0.7661 0.077 Uiso 1 1 calc R D 1
C69 C 0.8246(13) -0.0059(4) 0.7706(10) 0.090(5) Uani 1 1 d . D 1
H69A H 0.8754 -0.0209 0.7965 0.135 Uiso 1 1 calc R D 1
H69B H 0.8206 -0.0095 0.7144 0.135 Uiso 1 1 calc R D 1
H69C H 0.7552 -0.0095 0.7892 0.135 Uiso 1 1 calc R D 1
C70 C 0.8791(12) 0.0353(4) 0.8765(8) 0.086(5) Uani 1 1 d . D 1
H70A H 0.9031 0.0574 0.8845 0.130 Uiso 1 1 calc R D 1
H70B H 0.9330 0.0205 0.8996 0.130 Uiso 1 1 calc R D 1
H70C H 0.8136 0.0321 0.9011 0.130 Uiso 1 1 calc R D 1
C71 C 0.4960(12) 0.0761(3) 0.7873(8) 0.064(4) Uani 1 1 d . D 1
H71A H 0.4456 0.0864 0.7471 0.077 Uiso 1 1 calc R D 1
C72 C 0.4476(14) 0.0457(4) 0.8074(12) 0.117(7) Uani 1 1 d . D 1
H72A H 0.4409 0.0317 0.7618 0.176 Uiso 1 1 calc R D 1
H72B H 0.3778 0.0498 0.8248 0.176 Uiso 1 1 calc R D 1
H72C H 0.4919 0.0352 0.8492 0.176 Uiso 1 1 calc R D 1
C73 C 0.5095(15) 0.0999(5) 0.8544(9) 0.110(6) Uani 1 1 d . D 1
H73A H 0.4424 0.1024 0.8774 0.165 Uiso 1 1 calc R D 1
H73B H 0.5318 0.1207 0.8352 0.165 Uiso 1 1 calc R D 1
H73C H 0.5629 0.0919 0.8938 0.165 Uiso 1 1 calc R D 1
C74 C 0.6454(11) 0.0551(3) 0.5797(8) 0.054(4) Uani 1 1 d . D 1
H74A H 0.6877 0.0427 0.6208 0.064 Uiso 1 1 calc R D 1
C75 C 0.5374(12) 0.0402(3) 0.5693(8) 0.075(5) Uani 1 1 d . D 1
H75A H 0.5435 0.0178 0.5531 0.113 Uiso 1 1 calc R D 1
H75B H 0.4937 0.0521 0.5296 0.113 Uiso 1 1 calc R D 1
H75C H 0.5049 0.0411 0.6185 0.113 Uiso 1 1 calc R D 1
C76 C 0.6986(13) 0.0513(3) 0.5042(8) 0.073(5) Uani 1 1 d . D 1
H76A H 0.6978 0.0286 0.4892 0.109 Uiso 1 1 calc R D 1
H76B H 0.7715 0.0588 0.5121 0.109 Uiso 1 1 calc R D 1
H76C H 0.6604 0.0639 0.4632 0.109 Uiso 1 1 calc R D 1
C77 C 0.6465(10) 0.0903(3) 0.6056(7) 0.047(3) Uani 1 1 d . D 1
C78 C 0.9655(11) 0.0354(3) 0.6113(9) 0.074(4) Uani 1 1 d . D 1
H78A H 0.9074 0.0322 0.5711 0.111 Uiso 1 1 calc R D 1
H78B H 0.9653 0.0181 0.6497 0.111 Uiso 1 1 calc R D 1
H78C H 1.0324 0.0352 0.5874 0.111 Uiso 1 1 calc R D 1
C79 C 1.0602(11) 0.0820(4) 0.7391(9) 0.079(5) Uani 1 1 d . D 1
H79A H 1.0504 0.1028 0.7642 0.118 Uiso 1 1 calc R D 1
H79B H 1.1275 0.0820 0.7158 0.118 Uiso 1 1 calc R D 1
H79C H 1.0601 0.0649 0.7778 0.118 Uiso 1 1 calc R D 1
C80 C 0.9625(11) 0.1062(3) 0.5847(8) 0.066(4) Uani 1 1 d . D 1
H80A H 0.9060 0.1035 0.5430 0.100 Uiso 1 1 calc R D 1
H80B H 1.0308 0.1037 0.5635 0.100 Uiso 1 1 calc R D 1
H80C H 0.9578 0.1276 0.6076 0.100 Uiso 1 1 calc R D 1
C81 C 0.258(2) 0.0371(5) 0.0112(16) 0.131(8) Uani 1 1 d . E 1
H81A H 0.2562 0.0571 0.0371 0.157 Uiso 1 1 calc R E 1
C82 C 0.183(2) 0.0294(7) -0.0433(15) 0.141(9) Uani 1 1 d . E 1
H82A H 0.1270 0.0441 -0.0561 0.169 Uiso 1 1 calc R E 1
C83 C 0.184(2) 0.0001(8) -0.0822(15) 0.142(9) Uani 1 1 d . E 1
H83A H 0.1266 -0.0059 -0.1176 0.170 Uiso 1 1 calc R E 1
C84 C 0.266(2) -0.0197(7) -0.0701(15) 0.134(9) Uani 1 1 d . E 1
H84A H 0.2697 -0.0391 -0.0986 0.161 Uiso 1 1 calc R E 1
C85 C 0.3463(17) -0.0111(4) -0.0146(13) 0.102(6) Uani 1 1 d . E 1
H85A H 0.4070 -0.0243 -0.0078 0.122 Uiso 1 1 calc R E 1
C86 C 0.3419(10) 0.0157(2) 0.0309(6) 0.109(7) Uani 1 1 d . E 1
H86A H 0.3925 0.0196 0.0735 0.131 Uiso 1 1 calc R E 1
C87 C 1.1807(10) 0.2562(2) 0.6458(6) 0.36(4) Uani 1 1 d R E 1
H87A H 1.2149 0.2575 0.5993 0.435 Uiso 1 1 calc R E 1
C88 C 1.2315(10) 0.2416(2) 0.7118(6) 0.40(5) Uani 1 1 d R E 1
H88A H 1.3002 0.2329 0.7100 0.483 Uiso 1 1 calc R E 1
C89 C 1.1809(10) 0.2396(2) 0.7806(6) 0.27(2) Uani 1 1 d R E 1
H89A H 1.2153 0.2297 0.8252 0.327 Uiso 1 1 calc R E 1
C90 C 1.0794(10) 0.2524(2) 0.7833(6) 0.54(8) Uani 1 1 d R E 1
H90A H 1.0452 0.2511 0.8298 0.652 Uiso 1 1 calc R E 1
C91 C 1.0285(10) 0.2671(2) 0.7173(6) 0.39(5) Uani 1 1 d R E 1
H91A H 0.9599 0.2757 0.7191 0.474 Uiso 1 1 calc R E 1
C92 C 1.0792(10) 0.2690(2) 0.6485(6) 0.27(2) Uani 1 1 d R E 1
H92A H 1.0448 0.2789 0.6039 0.320 Uiso 1 1 calc R E 1
C93 C 0.1024(10) 0.1872(2) -0.0525(6) 0.36(4) Uani 1 1 d R E 1
H93A H 0.0383 0.1977 -0.0439 0.427 Uiso 1 1 calc R E 1
C94 C 0.1990(10) 0.2014(2) -0.0265(6) 0.38(4) Uani 1 1 d R E 1
H94A H 0.2003 0.2214 -0.0004 0.450 Uiso 1 1 calc R E 1
C95 C 0.2937(10) 0.1859(2) -0.0391(6) 0.33(4) Uani 1 1 d R E 1
H95A H 0.3590 0.1954 -0.0215 0.396 Uiso 1 1 calc R E 1
C96 C 0.2918(10) 0.1562(2) -0.0777(6) 0.39(4) Uani 1 1 d R E 1
H96A H 0.3558 0.1457 -0.0862 0.463 Uiso 1 1 calc R E 1
C97 C 0.1951(10) 0.1421(2) -0.1036(6) 0.43(5) Uani 1 1 d R E 1
H97A H 0.1938 0.1220 -0.1297 0.519 Uiso 1 1 calc R E 1
C98 C 0.1004(10) 0.1576(2) -0.0910(6) 0.28(2) Uani 1 1 d R E 1
H98A H 0.0351 0.1480 -0.1086 0.331 Uiso 1 1 calc R E 1

loop_
_atom_site_aniso_label
_atom_site_aniso_U_11
_atom_site_aniso_U_22
_atom_site_aniso_U_33
_atom_site_aniso_U_23
_atom_site_aniso_U_13
_atom_site_aniso_U_12
Sn1 0.0536(6) 0.0491(5) 0.0431(6) 0.0017(4) 0.0023(4) -0.0021(5)
Sn2 0.0473(6) 0.0461(5) 0.0384(5) 0.0010(4) 0.0013(4) 0.0027(4)
Si1 0.057(3) 0.070(3) 0.055(3) -0.003(2) -0.013(2) 0.013(2)
Si2 0.047(3) 0.064(3) 0.063(3) 0.010(2) 0.001(2) 0.006(2)
C1 0.046(8) 0.062(8) 0.019(7) 0.001(6) -0.004(6) 0.002(7)
C2 0.040(9) 0.082(10) 0.026(7) 0.003(7) 0.006(6) -0.001(7)
C3 0.058(11) 0.083(11) 0.045(9) -0.013(8) 0.005(8) 0.004(9)
C4 0.064(10) 0.040(8) 0.066(10) -0.017(7) 0.012(8) -0.007(7)
C5 0.054(9) 0.038(8) 0.068(10) -0.005(7) 0.009(7) 0.000(7)
C6 0.043(8) 0.031(7) 0.039(7) -0.004(6) -0.002(6) 0.008(6)
C7 0.055(10) 0.051(8) 0.036(8) 0.001(6) 0.008(7) 0.013(7)
C8 0.048(10) 0.044(8) 0.071(10) -0.007(7) 0.017(8) 0.000(7)
C9 0.069(12) 0.068(10) 0.078(12) 0.010(8) 0.023(10) 0.004(9)
C10 0.091(15) 0.076(11) 0.071(13) -0.003(9) 0.020(11) -0.020(10)
C11 0.048(10) 0.122(14) 0.064(11) -0.002(10) 0.010(9) 0.001(9)
C12 0.060(11) 0.110(13) 0.041(9) 0.013(8) 0.019(8) 0.013(9)
C13 0.033(8) 0.049(8) 0.039(8) 0.004(6) -0.007(6) 0.007(6)
C14 0.042(8) 0.045(8) 0.054(9) -0.008(7) 0.005(7) 0.001(6)
C15 0.044(9) 0.051(8) 0.062(9) -0.006(7) 0.008(7) -0.002(7)
C16 0.036(8) 0.058(9) 0.047(8) 0.002(7) 0.007(6) 0.000(7)
C17 0.040(8) 0.053(8) 0.047(8) -0.004(6) -0.001(6) 0.014(6)
C18 0.029(8) 0.058(9) 0.059(9) 0.011(7) 0.001(6) 0.003(6)
C19 0.091(13) 0.059(9) 0.057(10) -0.011(8) 0.026(9) -0.002(8)
C20 0.097(14) 0.075(12) 0.107(14) 0.032(10) 0.022(11) 0.005(10)
C21 0.101(15) 0.102(13) 0.077(12) -0.004(10) -0.011(10) 0.013(11)
C22 0.098(17) 0.101(15) 0.15(2) 0.017(14) 0.037(15) -0.030(13)
C23 0.15(2) 0.32(4) 0.106(18) 0.00(2) 0.031(16) -0.12(3)
C24 0.32(5) 0.26(4) 0.35(5) -0.10(4) 0.29(4) -0.08(3)
C25 0.039(11) 0.168(19) 0.086(13) 0.036(13) -0.001(9) 0.020(11)
C26 0.082(17) 0.37(4) 0.074(14) 0.053(19) -0.010(12) 0.00(2)
C27 0.12(2) 0.17(2) 0.15(2) 0.098(18) 0.042(15) 0.083(17)
C28 0.063(11) 0.072(10) 0.049(9) -0.021(7) 0.020(7) 0.006(8)
C29 0.088(13) 0.072(11) 0.091(13) -0.019(9) 0.017(10) -0.006(9)
C30 0.054(11) 0.079(11) 0.106(13) -0.019(9) 0.006(9) -0.021(8)
C31 0.060(10) 0.059(9) 0.054(9) -0.004(7) 0.003(8) 0.006(7)
C32 0.111(15) 0.088(12) 0.046(9) -0.025(8) -0.006(9) 0.032(10)
C33 0.108(15) 0.064(10) 0.137(16) -0.059(11) 0.064(13) -0.030(10)
C34 0.061(10) 0.047(8) 0.068(10) 0.005(7) -0.011(8) -0.001(7)
C35 0.093(13) 0.044(9) 0.096(12) -0.011(8) -0.014(10) -0.001(8)
C36 0.085(13) 0.053(9) 0.112(14) 0.005(9) -0.002(10) 0.026(9)
C37 0.051(8) 0.040(8) 0.034(7) -0.014(6) -0.006(6) 0.001(6)
C38 0.104(14) 0.107(13) 0.048(10) -0.001(9) -0.019(9) 0.028(10)
C39 0.054(11) 0.095(12) 0.127(15) -0.022(11) -0.023(10) 0.025(9)
C40 0.068(11) 0.084(11) 0.054(9) -0.009(8) -0.015(8) 0.006(8)
C41 0.033(8) 0.086(10) 0.027(7) -0.008(7) -0.002(6) 0.007(7)
C42 0.039(8) 0.036(7) 0.061(9) -0.007(7) 0.004(7) 0.003(6)
C43 0.055(10) 0.042(8) 0.063(9) 0.006(7) 0.001(8) -0.001(7)
C44 0.074(11) 0.041(8) 0.057(9) 0.002(7) -0.009(8) 0.003(7)
C45 0.079(10) 0.049(8) 0.027(7) 0.012(6) 0.005(7) 0.014(7)
C46 0.042(8) 0.073(10) 0.025(7) -0.008(6) 0.003(6) 0.006(7)
C47 0.048(9) 0.042(8) 0.050(9) -0.007(7) 0.002(7) 0.005(6)
C48 0.057(10) 0.052(9) 0.056(10) -0.006(7) 0.004(7) 0.000(7)
C49 0.064(11) 0.066(10) 0.046(9) 0.001(8) 0.004(7) -0.005(8)
C50 0.062(10) 0.050(9) 0.059(10) 0.002(8) 0.004(8) -0.012(8)
C51 0.064(10) 0.045(8) 0.069(11) 0.004(8) -0.005(8) 0.000(7)
C52 0.060(10) 0.047(8) 0.049(9) 0.002(7) -0.005(7) -0.004(7)
C53 0.053(9) 0.025(6) 0.039(7) -0.001(5) 0.009(6) 0.002(6)
C54 0.058(9) 0.053(8) 0.039(8) 0.001(7) -0.008(7) 0.000(7)
C55 0.065(11) 0.051(8) 0.040(8) 0.007(7) 0.005(7) 0.006(7)
C56 0.063(10) 0.042(8) 0.042(8) 0.008(6) 0.010(7) -0.003(7)
C57 0.061(10) 0.055(9) 0.035(8) 0.006(6) 0.004(7) 0.003(7)
C58 0.042(9) 0.068(9) 0.036(8) 0.007(7) 0.004(6) 0.008(7)
C59 0.074(12) 0.059(9) 0.059(10) 0.010(7) 0.018(8) 0.013(8)
C60 0.071(11) 0.078(11) 0.080(12) -0.020(9) 0.034(9) 0.010(8)
C61 0.058(12) 0.158(18) 0.088(13) 0.007(12) -0.013(10) 0.009(11)
C62 0.082(12) 0.050(9) 0.078(11) 0.011(8) 0.004(9) 0.003(8)
C63 0.132(19) 0.091(13) 0.129(17) 0.043(12) -0.011(14) 0.025(13)
C64 0.16(2) 0.063(11) 0.085(13) 0.008(10) 0.009(12) -0.039(12)
C65 0.078(12) 0.049(9) 0.066(11) 0.005(8) 0.008(9) 0.001(8)
C66 0.096(15) 0.062(10) 0.092(13) -0.015(9) 0.011(10) 0.004(9)
C67 0.083(13) 0.092(12) 0.070(11) -0.009(9) -0.001(9) 0.001(10)
C68 0.047(9) 0.069(10) 0.076(11) 0.012(8) -0.007(8) -0.006(7)
C69 0.089(14) 0.080(12) 0.101(14) 0.009(10) 0.002(10) 0.003(10)
C70 0.068(12) 0.129(14) 0.058(11) 0.024(10) -0.018(8) 0.004(10)
C71 0.086(12) 0.045(8) 0.065(10) 0.002(7) 0.022(9) -0.002(8)
C72 0.102(16) 0.077(13) 0.18(2) -0.012(13) 0.070(14) 0.002(11)
C73 0.110(16) 0.152(18) 0.073(13) -0.028(12) 0.038(11) -0.008(13)
C74 0.063(10) 0.049(8) 0.048(9) 0.010(7) -0.001(7) 0.003(7)
C75 0.101(14) 0.062(10) 0.058(10) 0.007(8) -0.020(9) -0.012(9)
C76 0.109(14) 0.050(9) 0.058(10) -0.015(7) 0.002(9) 0.018(8)
C77 0.047(9) 0.041(8) 0.051(9) 0.006(6) -0.003(6) 0.007(6)
C78 0.058(10) 0.078(11) 0.086(12) 0.010(9) 0.014(8) 0.008(8)
C79 0.043(10) 0.095(12) 0.094(12) 0.021(9) -0.017(8) 0.006(8)
C80 0.061(10) 0.069(10) 0.071(10) 0.005(8) 0.018(8) 0.008(8)
C81 0.13(2) 0.081(15) 0.19(3) -0.021(15) 0.021(19) -0.001(14)
C82 0.12(2) 0.16(2) 0.14(2) -0.001(18) -0.032(17) 0.002(18)
C83 0.10(2) 0.17(3) 0.15(2) -0.06(2) 0.010(17) -0.015(19)
C84 0.11(2) 0.17(3) 0.13(2) -0.044(18) 0.043(17) -0.013(19)
C85 0.096(17) 0.081(13) 0.132(18) -0.001(12) 0.027(14) 0.009(11)
C86 0.118(19) 0.098(16) 0.109(16) -0.012(13) 0.005(13) -0.030(14)
C87 0.44(8) 0.12(3) 0.58(9) -0.09(5) 0.30(7) 0.04(4)
C88 0.49(9) 0.06(2) 0.69(13) -0.04(4) 0.22(8) 0.04(3)
C89 0.26(6) 0.22(4) 0.34(6) -0.16(4) 0.02(5) -0.06(4)
C90 0.19(5) 0.53(11) 0.92(16) -0.57(12) 0.12(8) -0.11(6)
C91 0.32(6) 0.30(5) 0.62(10) -0.30(6) 0.33(7) -0.22(4)
C92 0.35(6) 0.16(3) 0.31(5) -0.05(3) 0.17(4) 0.01(3)
C93 0.43(9) 0.29(6) 0.37(7) -0.10(5) 0.19(6) -0.13(6)
C94 0.37(9) 0.27(6) 0.49(10) -0.04(6) 0.07(8) -0.11(6)
C95 0.28(6) 0.25(6) 0.43(9) 0.07(5) -0.10(6) 0.04(4)
C96 0.39(9) 0.30(7) 0.43(8) 0.11(6) -0.15(7) 0.08(6)
C97 0.15(4) 0.87(15) 0.27(5) -0.14(7) -0.04(4) -0.03(6)
C98 0.25(5) 0.39(7) 0.19(4) 0.02(4) 0.00(3) -0.03(5)

loop_
_atom_type_symbol
_atom_type_description
_atom_type_scat_dispersion_real
_atom_type_scat_dispersion_imag
_atom_type_scat_source
C C 0.0033 0.0016 'International Tables Vol C Tables 4.2.6.8 and 6.1.1.4'
H H 0.0000 0.0000 'International Tables Vol C Tables 4.2.6.8 and 6.1.1.4'
Si Si 0.0817 0.0704 'International Tables Vol C Tables 4.2.6.8 and 6.1.1.4'
Sn Sn -0.6537 1.4246 'International Tables Vol C Tables 4.2.6.8 and 6.1.1.4'

loop_
_geom_angle_atom_site_label_1
_geom_angle_atom_site_label_2
_geom_angle_atom_site_label_3
_geom_angle
_geom_angle_site_symmetry_1
_geom_angle_site_symmetry_3
_geom_angle_publ_flag
C1 Sn1 C37 70.6(4) . . ?
C1 Sn1 Sn2 94.9(3) . . ?
C37 Sn1 Sn2 78.2(2) . . ?
C77 Sn2 C41 83.8(5) . . ?
C77 Sn2 C17 119.1(5) . . ?
C41 Sn2 C17 107.9(5) . . ?
C77 Sn2 Sn1 137.9(3) . . ?
C41 Sn2 Sn1 124.2(3) . . ?
C17 Sn2 Sn1 84.4(3) . . ?
C38 Si1 C39 112.1(8) . . ?
C38 Si1 C40 106.6(7) . . ?
C39 Si1 C40 105.4(7) . . ?
C38 Si1 C37 114.9(6) . . ?
C39 Si1 C37 104.6(7) . . ?
C40 Si1 C37 112.9(6) . . ?
C80 Si2 C78 105.6(7) . . ?
C80 Si2 C79 106.9(7) . . ?
C78 Si2 C79 110.4(7) . . ?
C80 Si2 C54 113.3(6) . . ?
C78 Si2 C54 108.0(6) . . ?
C79 Si2 C54 112.4(6) . . ?
C2 C1 C6 121.1(11) . . ?
C2 C1 Sn1 118.6(10) . . ?
C6 C1 Sn1 120.2(9) . . ?
C1 C2 C3 118.4(12) . . ?
C1 C2 C7 122.7(13) . . ?
C3 C2 C7 118.8(12) . . ?
C4 C3 C2 120.5(13) . . ?
C5 C4 C3 120.4(13) . . ?
C4 C5 C6 122.1(13) . . ?
C5 C6 C1 117.4(11) . . ?
C5 C6 C13 127.6(12) . . ?
C1 C6 C13 114.9(10) . . ?
C12 C7 C8 116.5(13) . . ?
C12 C7 C2 122.6(12) . . ?
C8 C7 C2 120.4(12) . . ?
C9 C8 C7 120.8(14) . . ?
C9 C8 C19 117.4(14) . . ?
C7 C8 C19 121.7(13) . . ?
C10 C9 C8 121.1(16) . . ?
C11 C10 C9 120.0(16) . . ?
C11 C10 C22 120.1(19) . . ?
C9 C10 C22 119.6(17) . . ?
C10 C11 C12 120.2(16) . . ?
C7 C12 C11 121.2(14) . . ?
C7 C12 C25 119.9(13) . . ?
C11 C12 C25 118.9(15) . . ?
C14 C13 C37 118.9(11) . . ?
C14 C13 C6 128.0(11) . . ?
C37 C13 C6 112.5(10) . . ?
C13 C14 C15 122.4(12) . . ?
C13 C14 C28 121.6(11) . . ?
C15 C14 C28 115.9(12) . . ?
C16 C15 C14 130.9(13) . . ?
C15 C16 C17 120.8(12) . . ?
C15 C16 C31 120.6(12) . . ?
C17 C16 C31 118.6(11) . . ?
C16 C17 C18 105.1(10) . . ?
C16 C17 Sn2 123.5(8) . . ?
C18 C17 Sn2 106.8(8) . . ?
C37 C18 C17 123.8(11) . . ?
C37 C18 C34 121.1(11) . . ?
C17 C18 C34 114.9(11) . . ?
C8 C19 C21 109.1(12) . . ?
C8 C19 C20 114.3(13) . . ?
C21 C19 C20 110.8(13) . . ?
C24 C22 C23 117(2) . . ?
C24 C22 C10 122.5(18) . . ?
C23 C22 C10 109.2(19) . . ?
C27 C25 C12 110.9(15) . . ?
C27 C25 C26 110.5(17) . . ?
C12 C25 C26 111.5(17) . . ?
C14 C28 C30 108.5(12) . . ?
C14 C28 C29 114.7(11) . . ?
C30 C28 C29 107.0(12) . . ?
C33 C31 C32 112.8(14) . . ?
C33 C31 C16 117.3(12) . . ?
C32 C31 C16 110.1(11) . . ?
C35 C34 C36 110.1(12) . . ?
C35 C34 C18 112.9(11) . . ?
C36 C34 C18 112.1(11) . . ?
C18 C37 C13 121.5(10) . . ?
C18 C37 Si1 120.2(9) . . ?
C13 C37 Si1 111.3(8) . . ?
C18 C37 Sn1 85.7(8) . . ?
C13 C37 Sn1 100.4(7) . . ?
Si1 C37 Sn1 111.2(5) . . ?
C46 C41 C42 118.5(11) . . ?
C46 C41 Sn2 108.9(9) . . ?
C42 C41 Sn2 132.3(9) . . ?
C43 C42 C41 118.5(11) . . ?
C43 C42 C47 115.0(11) . . ?
C41 C42 C47 126.4(11) . . ?
C44 C43 C42 123.4(12) . . ?
C43 C44 C45 119.0(12) . . ?
C44 C45 C46 120.1(11) . . ?
C41 C46 C45 120.0(12) . . ?
C41 C46 C53 122.7(11) . . ?
C45 C46 C53 117.2(10) . . ?
C52 C47 C48 119.5(12) . . ?
C52 C47 C42 119.1(12) . . ?
C48 C47 C42 120.4(11) . . ?
C49 C48 C47 119.6(13) . . ?
C49 C48 C59 119.9(13) . . ?
C47 C48 C59 120.4(12) . . ?
C50 C49 C48 121.1(14) . . ?
C49 C50 C51 119.6(13) . . ?
C49 C50 C62 120.1(14) . . ?
C51 C50 C62 120.3(14) . . ?
C50 C51 C52 122.0(14) . . ?
C51 C52 C47 118.2(13) . . ?
C51 C52 C65 118.9(13) . . ?
C47 C52 C65 122.8(12) . . ?
C54 C53 C46 116.7(10) . . ?
C54 C53 C77 121.1(9) . . ?
C46 C53 C77 115.6(9) . . ?
C54 C53 C58 119.1(10) . . ?
C46 C53 C58 111.4(10) . . ?
C77 C53 C58 60.5(8) . . ?
C55 C54 C53 118.9(12) . . ?
C55 C54 Si2 123.3(10) . . ?
C53 C54 Si2 117.4(9) . . ?
C54 C55 C56 122.0(12) . . ?
C54 C55 C68 122.5(13) . . ?
C56 C55 C68 115.4(12) . . ?
C57 C56 C55 124.0(12) . . ?
C56 C57 C58 119.9(13) . . ?
C56 C57 C71 123.3(12) . . ?
C58 C57 C71 115.9(11) . . ?
C57 C58 C53 115.8(10) . . ?
C57 C58 C77 124.6(11) . . ?
C53 C58 C77 59.7(8) . . ?
C60 C59 C48 114.5(11) . . ?
C60 C59 C61 108.6(12) . . ?
C48 C59 C61 108.5(12) . . ?
C64 C62 C63 110.3(14) . . ?
C64 C62 C50 112.9(12) . . ?
C63 C62 C50 111.8(13) . . ?
C67 C65 C66 110.0(13) . . ?
C67 C65 C52 111.7(12) . . ?
C66 C65 C52 113.1(12) . . ?
C69 C68 C55 112.8(11) . . ?
C69 C68 C70 113.2(12) . . ?
C55 C68 C70 109.9(12) . . ?
C72 C71 C73 113.7(14) . . ?
C72 C71 C57 114.7(12) . . ?
C73 C71 C57 109.8(13) . . ?
C75 C74 C76 108.8(11) . . ?
C75 C74 C77 114.5(12) . . ?
C76 C74 C77 110.9(11) . . ?
C74 C77 C53 116.0(10) . . ?
C74 C77 C58 118.2(10) . . ?
C53 C77 C58 59.8(7) . . ?
C74 C77 Sn2 123.1(8) . . ?
C53 C77 Sn2 108.6(7) . . ?
C58 C77 Sn2 114.0(8) . . ?
C82 C81 C86 120(2) . . ?
C81 C82 C83 121(2) . . ?
C84 C83 C82 121(3) . . ?
C83 C84 C85 118(2) . . ?
C86 C85 C84 123(2) . . ?
C85 C86 C81 116.4(16) . . ?
C88 C87 C92 120.0 . . ?
C87 C88 C89 120.0 . . ?
C90 C89 C88 120.0 . . ?
C89 C90 C91 120.0 . . ?
C92 C91 C90 120.0 . . ?
C91 C92 C87 120.0 . . ?
C98 C93 C94 120.0 . . ?
C95 C94 C93 120.0 . . ?
C96 C95 C94 120.0 . . ?
C95 C96 C97 120.0 . . ?
C96 C97 C98 120.0 . . ?
C93 C98 C97 120.0 . . ?

loop_
_geom_bond_atom_site_label_1
_geom_bond_atom_site_label_2
_geom_bond_distance
_geom_bond_site_symmetry_2
_geom_bond_publ_flag
Sn1 C1 2.201(12) . ?
Sn1 C37 2.594(13) . ?
Sn1 Sn2 2.9034(13) . ?
Sn2 C77 2.171(11) . ?
Sn2 C41 2.197(12) . ?
Sn2 C17 2.270(11) . ?
Si1 C38 1.842(16) . ?
Si1 C39 1.860(16) . ?
Si1 C40 1.869(13) . ?
Si1 C37 1.913(11) . ?
Si2 C80 1.841(13) . ?
Si2 C78 1.868(14) . ?
Si2 C79 1.880(13) . ?
Si2 C54 1.886(14) . ?
C1 C2 1.366(16) . ?
C1 C6 1.426(16) . ?
C2 C3 1.391(18) . ?
C2 C7 1.479(17) . ?
C3 C4 1.369(18) . ?
C4 C5 1.349(16) . ?
C5 C6 1.360(15) . ?
C6 C13 1.499(16) . ?
C7 C12 1.384(18) . ?
C7 C8 1.392(17) . ?
C8 C9 1.367(18) . ?
C8 C19 1.513(19) . ?
C9 C10 1.35(2) . ?
C10 C11 1.33(2) . ?
C10 C22 1.53(2) . ?
C11 C12 1.392(19) . ?
C12 C25 1.50(2) . ?
C13 C14 1.396(16) . ?
C13 C37 1.482(16) . ?
C14 C15 1.436(16) . ?
C14 C28 1.509(18) . ?
C15 C16 1.343(16) . ?
C16 C17 1.489(17) . ?
C16 C31 1.511(17) . ?
C17 C18 1.510(16) . ?
C18 C37 1.362(16) . ?
C18 C34 1.566(17) . ?
C19 C21 1.517(19) . ?
C19 C20 1.523(19) . ?
C22 C24 1.419(17) . ?
C22 C23 1.44(3) . ?
C25 C27 1.50(3) . ?
C25 C26 1.54(2) . ?
C28 C30 1.530(18) . ?
C28 C29 1.543(18) . ?
C31 C33 1.469(19) . ?
C31 C32 1.497(18) . ?
C34 C35 1.516(18) . ?
C34 C36 1.526(19) . ?
C41 C46 1.382(16) . ?
C41 C42 1.408(16) . ?
C42 C43 1.382(16) . ?
C42 C47 1.512(16) . ?
C43 C44 1.318(16) . ?
C44 C45 1.389(16) . ?
C45 C46 1.394(16) . ?
C46 C53 1.506(16) . ?
C47 C52 1.393(17) . ?
C47 C48 1.399(17) . ?
C48 C49 1.390(17) . ?
C48 C59 1.537(18) . ?
C49 C50 1.339(18) . ?
C50 C51 1.377(18) . ?
C50 C62 1.534(18) . ?
C51 C52 1.384(17) . ?
C52 C65 1.517(18) . ?
C53 C54 1.502(16) . ?
C53 C77 1.519(16) . ?
C53 C58 1.521(16) . ?
C54 C55 1.330(16) . ?
C55 C56 1.472(18) . ?
C55 C68 1.511(17) . ?
C56 C57 1.313(16) . ?
C57 C58 1.509(16) . ?
C57 C71 1.512(18) . ?
C58 C77 1.532(16) . ?
C59 C60 1.510(17) . ?
C59 C61 1.566(19) . ?
C62 C64 1.464(19) . ?
C62 C63 1.49(2) . ?
C65 C67 1.500(18) . ?
C65 C66 1.51(2) . ?
C68 C69 1.510(18) . ?
C68 C70 1.528(18) . ?
C71 C72 1.452(19) . ?
C71 C73 1.510(19) . ?
C74 C75 1.493(18) . ?
C74 C76 1.516(17) . ?
C74 C77 1.518(16) . ?
C81 C82 1.31(3) . ?
C81 C86 1.39(2) . ?
C82 C83 1.38(3) . ?
C83 C84 1.32(3) . ?
C84 C85 1.37(3) . ?
C85 C86 1.35(2) . ?
C87 C88 1.3900 . ?
C87 C92 1.3901 . ?
C88 C89 1.3901 . ?
C89 C90 1.3900 . ?
C90 C91 1.3900 . ?
C91 C92 1.3900 . ?
C93 C98 1.3897 . ?
C93 C94 1.3900 . ?
C94 C95 1.3900 . ?
C95 C96 1.3898 . ?
C96 C97 1.3900 . ?
C97 C98 1.3900 . ?

loop_
_geom_torsion_atom_site_label_1
_geom_torsion_atom_site_label_2
_geom_torsion_atom_site_label_3
_geom_torsion_atom_site_label_4
_geom_torsion
_geom_torsion_site_symmetry_1
_geom_torsion_site_symmetry_2
_geom_torsion_site_symmetry_3
_geom_torsion_site_symmetry_4
_geom_torsion_publ_flag
C1 Sn1 Sn2 C41 151.5(5) . . . . ?
C37 Sn1 Sn2 C77 96.7(6) . . . . ?
C1 Sn1 Sn2 C77 27.7(6) . . . . ?
C37 Sn1 Sn2 C41 -139.6(5) . . . . ?
C1 Sn1 Sn2 C17 -100.7(5) . . . . ?
C37 Sn1 Sn2 C17 -31.7(4) . . . . ?
